data_4326122
loop_
_publ_author_name
'Robert M. Haak'
'Antonello Decortes'
'Eduardo C. Escudero-Ad\'an'
'Marta Mart\'inez Belmonte'
'Eddy Martin'
'Jordi Benet-Buchholz'
'Arjan W. Kleij'

_publ_section_title
;
 Shape-Persistent Octanuclear Zinc Salen Clusters: Synthesis,
 Characterization, and Catalysis
;
_journal_name_full 'Inorganic Chemistry'
_journal_page_first 7934
_journal_page_last 7936
_journal_paper_doi 10.1021/ic201064d
_journal_volume 50
_journal_year 2011
_chemical_formula_sum 'C92 H80 N12 O24 Zn8'
_chemical_formula_weight 2260.64
_space_group_IT_number 86
_symmetry_cell_setting tetragonal
_symmetry_space_group_name_Hall '-P 4bc'
_symmetry_space_group_name_H-M 'P 42/n :2'
_atom_sites_solution_hydrogens geom
_atom_sites_solution_primary direct
_atom_sites_solution_secondary difmap
_audit_creation_method SHELXL-97
_cell_angle_alpha 90.00
_cell_angle_beta 90.00
_cell_angle_gamma 90.00
_cell_formula_units_Z 2
_cell_length_a 18.2189(18)
_cell_length_b 18.2189(18)
_cell_length_c 13.4500(15)
_cell_measurement_reflns_used 9944
_cell_measurement_temperature 100(2)
_cell_measurement_theta_max 25.74
_cell_measurement_theta_min 2.24
_cell_volume 4464.4(8)
_computing_cell_refinement 'Bruker APEX2 v2009.1-0'
_computing_data_collection 'Bruker APEX2 v2009.1-0'
_computing_data_reduction 'Bruker SAINT V7.60A'
_computing_molecular_graphics 'Bruker SHELXTL'
_computing_publication_material 'Bruker SHELXTL'
_computing_structure_refinement 'SHELXS-97 (Sheldrick, 2008)'
_computing_structure_solution SIR2008
_diffrn_ambient_temperature 100(2)
_diffrn_detector_area_resol_mean 512
_diffrn_detector_type '4K CCD area detector APEX II'
_diffrn_measured_fraction_theta_full 0.996
_diffrn_measured_fraction_theta_max 0.996
_diffrn_measurement_device_type 'Kappa 4-axis goniometer bruker-nonius'
_diffrn_measurement_method
;
 Fullsphere data collection, phi and omega scans
;
_diffrn_measurement_specimen_support 'magnetic support whith 10 micron nylon fiber cryoloop'
_diffrn_radiation_monochromator 'Multilayer Montel 200 mirrors'
_diffrn_radiation_type MoK\a
_diffrn_radiation_wavelength 0.71073
_diffrn_reflns_av_R_equivalents 0.0432
_diffrn_reflns_av_sigmaI/netI 0.0170
_diffrn_reflns_limit_h_max 22
_diffrn_reflns_limit_h_min -22
_diffrn_reflns_limit_k_max 22
_diffrn_reflns_limit_k_min -22
_diffrn_reflns_limit_l_max 16
_diffrn_reflns_limit_l_min -16
_diffrn_reflns_number 79713
_diffrn_reflns_theta_full 26.27
_diffrn_reflns_theta_max 26.27
_diffrn_reflns_theta_min 1.88
_diffrn_source 'rotating anode X-ray tube'
_diffrn_source_current 70
_diffrn_source_power 50
_diffrn_source_size '3 mm x 0.3 mm fine focus'
_diffrn_source_type 'Bruker-Nonius FR 591'
_exptl_absorpt_coefficient_mu 2.195
_exptl_absorpt_correction_T_max 0.8921
_exptl_absorpt_correction_T_min 0.8702
_exptl_absorpt_correction_type empirical
_exptl_absorpt_process_details
; 
 SADABS Version 2008/1 Bruker-Nonius
 Blessing, Acta Cryst. (1995) A51 33-38
;
_exptl_crystal_colour yellow
_exptl_crystal_density_diffrn 1.682
_exptl_crystal_description block
_exptl_crystal_F_000 2296
_exptl_crystal_size_max 0.10
_exptl_crystal_size_mid 0.05
_exptl_crystal_size_min 0.05
_refine_diff_density_max 0.649
_refine_diff_density_min -0.430
_refine_diff_density_rms 0.099
_refine_ls_extinction_method none
_refine_ls_goodness_of_fit_ref 1.179
_refine_ls_hydrogen_treatment noref
_refine_ls_matrix_type full
_refine_ls_number_parameters 310
_refine_ls_number_reflns 4517
_refine_ls_number_restraints 0
_refine_ls_restrained_S_all 1.179
_refine_ls_R_factor_all 0.0570
_refine_ls_R_factor_gt 0.0388
_refine_ls_shift/su_max 0.000
_refine_ls_shift/su_mean 0.000
_refine_ls_structure_factor_coef Fsqd
_refine_ls_weighting_details 'calc w=1/[\s^2^(Fo^2^)+(0.0462P)^2^+11.9492P] where P=(Fo^2^+2Fc^2^)/3'
_refine_ls_weighting_scheme calc
_refine_ls_wR_factor_gt 0.1004
_refine_ls_wR_factor_ref 0.1170
_reflns_number_gt 3667
_reflns_number_total 4517
_reflns_threshold_expression >2sigma(I)
_cod_data_source_file ic201064d_si_004.cif
_cod_data_source_block mo_rmh492_0m
_cod_depositor_comments
;
The following automatic conversions were performed:

data name '_diffrn_measurement_specimen_suppport' was replaced with
'_diffrn_measurement_specimen_support' as specified in the
replacement file 'data/replacement-values/replacement_tags.lst'.

Automatic conversion script
Id: cif_correct_tags 9268 2022-04-12 08:56:07Z antanas 
;
_cod_original_sg_symbol_H-M 'P 42/n'
_cod_database_code 4326122

loop_
_symmetry_equiv_pos_as_xyz
'x, y, z'
'-x+1/2, -y+1/2, z'
'-y, x+1/2, z+1/2'
'y+1/2, -x, z+1/2'
'-x, -y, -z'
'x-1/2, y-1/2, -z'
'y, -x-1/2, -z-1/2'
'-y-1/2, x, -z-1/2'

loop_
_atom_site_label
_atom_site_type_symbol
_atom_site_fract_x
_atom_site_fract_y
_atom_site_fract_z
_atom_site_U_iso_or_equiv
_atom_site_adp_type
_atom_site_occupancy
_atom_site_symmetry_multiplicity
_atom_site_calc_flag
_atom_site_refinement_flags
Zn1 Zn 0.15941(2) 0.14949(2) 0.25496(3) 0.02322(13) Uani 1 1 d .
Zn2 Zn 0.04135(2) 0.23129(2) 0.06936(3) 0.02422(13) Uani 1 1 d .
N1 N -0.03489(17) 0.16558(18) -0.0071(2) 0.0266(7) Uani 1 1 d .
N2 N 0.04449(17) 0.27435(19) -0.0722(2) 0.0282(7) Uani 1 1 d .
O1 O 0.10949(14) 0.05825(15) 0.2976(2) 0.0293(6) Uani 1 1 d .
O2 O 0.06776(13) 0.14690(14) 0.15600(19) 0.0259(5) Uani 1 1 d .
O3 O 0.14318(14) 0.24760(13) 0.31888(19) 0.0262(6) Uani 1 1 d .
O4 O 0.21455(14) 0.13535(14) 0.39767(18) 0.0258(5) Uani 1 1 d .
O5 O -0.03175(14) 0.29321(14) 0.14278(19) 0.0269(6) Uani 1 1 d .
H5 H -0.0440 0.2722 0.1941 0.040 Uiso 1 1 calc R
C1 C 0.0557(2) 0.0349(2) 0.2388(3) 0.0260(8) Uani 1 1 d .
C2 C 0.0228(2) -0.0337(2) 0.2504(3) 0.0301(8) Uani 1 1 d .
H2 H 0.0391 -0.0650 0.3004 0.036 Uiso 1 1 calc R
C3 C -0.0333(2) -0.0559(2) 0.1888(3) 0.0336(9) Uani 1 1 d .
H3 H -0.0553 -0.1015 0.1979 0.040 Uiso 1 1 calc R
C4 C -0.0567(2) -0.0106(2) 0.1143(3) 0.0317(9) Uani 1 1 d .
H4 H -0.0938 -0.0265 0.0720 0.038 Uiso 1 1 calc R
C5 C -0.0259(2) 0.0597(2) 0.1000(3) 0.0269(8) Uani 1 1 d .
C6 C 0.03163(19) 0.0830(2) 0.1624(3) 0.0250(8) Uani 1 1 d .
C7 C -0.0532(2) 0.0996(2) 0.0154(3) 0.0280(8) Uani 1 1 d .
H7 H -0.0865 0.0759 -0.0260 0.034 Uiso 1 1 calc R
C8 C -0.0624(2) 0.2009(2) -0.0929(3) 0.0291(8) Uani 1 1 d .
C9 C -0.1268(2) 0.1825(2) -0.1427(3) 0.0323(9) Uani 1 1 d .
H9 H -0.1551 0.1432 -0.1209 0.039 Uiso 1 1 calc R
C10 C -0.1487(2) 0.2226(2) -0.2245(3) 0.0381(10) Uani 1 1 d .
H10 H -0.1912 0.2097 -0.2584 0.046 Uiso 1 1 calc R
C11 C -0.1075(2) 0.2823(3) -0.2566(3) 0.0388(10) Uani 1 1 d .
H11 H -0.1230 0.3095 -0.3111 0.047 Uiso 1 1 calc R
C12 C -0.0436(2) 0.3012(2) -0.2075(3) 0.0330(9) Uani 1 1 d .
H12 H -0.0166 0.3417 -0.2284 0.040 Uiso 1 1 calc R
C13 C -0.0198(2) 0.2598(2) -0.1273(3) 0.0280(8) Uani 1 1 d .
C14 C 0.1012(2) 0.3027(3) -0.1132(3) 0.0355(10) Uani 1 1 d .
H14 H 0.0991 0.3096 -0.1817 0.043 Uiso 1 1 calc R
C15 C 0.1674(2) 0.3250(3) -0.0645(3) 0.0375(10) Uani 1 1 d .
C16 C 0.1805(2) 0.1794(2) 0.4600(3) 0.0293(8) Uani 1 1 d .
C17 C 0.1439(2) 0.2412(2) 0.4194(3) 0.0318(9) Uani 1 1 d .
C18 C 0.1095(3) 0.2911(3) 0.4807(3) 0.0461(12) Uani 1 1 d .
H18 H 0.0859 0.3316 0.4534 0.055 Uiso 1 1 calc R
C19 C 0.1099(4) 0.2812(3) 0.5838(4) 0.0646(18) Uani 1 1 d .
H19 H 0.0884 0.3163 0.6248 0.077 Uiso 1 1 calc R
C20 C 0.1415(3) 0.2204(3) 0.6247(3) 0.0532(14) Uani 1 1 d .
H20 H 0.1408 0.2141 0.6933 0.064 Uiso 1 1 calc R
N1S N 0.9349(2) 0.1562(2) 0.4374(3) 0.0374(8) Uani 1 1 d .
O1S O 0.91463(17) 0.23380(17) 0.3085(2) 0.0429(8) Uani 1 1 d .
C1S C 0.9520(2) 0.1880(2) 0.3513(3) 0.0362(10) Uani 1 1 d .
H1S H 0.9959 0.1742 0.3214 0.043 Uiso 1 1 calc R
C2S C 0.8681(3) 0.1761(3) 0.4885(4) 0.0449(11) Uani 1 1 d .
H2S1 H 0.8792 0.2098 0.5412 0.067 Uiso 1 1 calc R
H2S2 H 0.8458 0.1328 0.5158 0.067 Uiso 1 1 calc R
H2S3 H 0.8348 0.1988 0.4425 0.067 Uiso 1 1 calc R
C3S C 0.9845(3) 0.1047(4) 0.4837(4) 0.0696(18) Uani 1 1 d .
H3S1 H 1.0252 0.0955 0.4401 0.104 Uiso 1 1 calc R
H3S2 H 0.9591 0.0596 0.4968 0.104 Uiso 1 1 calc R
H3S3 H 1.0023 0.1249 0.5451 0.104 Uiso 1 1 calc R

loop_
_atom_site_aniso_label
_atom_site_aniso_U_11
_atom_site_aniso_U_22
_atom_site_aniso_U_33
_atom_site_aniso_U_23
_atom_site_aniso_U_13
_atom_site_aniso_U_12
Zn1 0.0233(2) 0.0261(2) 0.0202(2) 0.00050(16) 0.00184(16) 0.00060(16)
Zn2 0.0238(2) 0.0274(2) 0.0214(2) 0.00056(17) -0.00058(17) -0.00269(17)
N1 0.0228(15) 0.0303(17) 0.0267(16) -0.0010(13) -0.0008(13) 0.0013(13)
N2 0.0262(16) 0.0373(18) 0.0212(15) 0.0002(14) -0.0003(13) -0.0071(14)
O1 0.0269(14) 0.0319(14) 0.0291(14) 0.0076(11) -0.0002(11) -0.0020(11)
O2 0.0232(13) 0.0274(13) 0.0270(13) 0.0025(11) 0.0002(10) -0.0022(10)
O3 0.0345(14) 0.0240(13) 0.0203(12) 0.0027(10) 0.0030(11) 0.0036(11)
O4 0.0323(14) 0.0252(13) 0.0200(12) -0.0010(10) 0.0012(11) 0.0052(11)
O5 0.0262(13) 0.0294(14) 0.0252(14) 0.0040(11) 0.0008(11) 0.0009(11)
C1 0.0189(17) 0.0312(19) 0.0278(19) 0.0010(15) 0.0076(14) -0.0005(15)
C2 0.0254(19) 0.036(2) 0.029(2) 0.0079(17) 0.0057(15) 0.0000(16)
C3 0.027(2) 0.032(2) 0.042(2) 0.0009(18) 0.0061(17) -0.0059(16)
C4 0.0205(18) 0.038(2) 0.037(2) 0.0002(18) 0.0027(16) -0.0052(16)
C5 0.0205(17) 0.030(2) 0.0300(19) 0.0012(16) 0.0060(15) -0.0038(15)
C6 0.0203(17) 0.0279(19) 0.0268(19) -0.0019(15) 0.0067(14) -0.0004(14)
C7 0.0185(17) 0.035(2) 0.031(2) -0.0020(16) -0.0009(15) -0.0033(15)
C8 0.0272(19) 0.031(2) 0.029(2) -0.0047(16) -0.0037(16) 0.0022(16)
C9 0.029(2) 0.030(2) 0.038(2) -0.0020(17) -0.0040(17) -0.0001(16)
C10 0.030(2) 0.043(2) 0.041(2) -0.002(2) -0.0117(18) -0.0006(18)
C11 0.037(2) 0.045(2) 0.035(2) 0.0056(19) -0.0107(18) -0.0024(19)
C12 0.030(2) 0.038(2) 0.031(2) 0.0027(17) -0.0017(17) -0.0051(17)
C13 0.0263(19) 0.035(2) 0.0229(18) -0.0030(16) -0.0010(15) -0.0030(16)
C14 0.032(2) 0.054(3) 0.0205(19) 0.0023(18) -0.0006(16) -0.0077(19)
C15 0.031(2) 0.059(3) 0.023(2) 0.0033(19) 0.0028(17) -0.014(2)
C16 0.041(2) 0.0277(19) 0.0191(17) -0.0012(15) 0.0028(16) 0.0051(17)
C17 0.043(2) 0.030(2) 0.0222(19) 0.0032(15) 0.0067(17) 0.0062(18)
C18 0.073(3) 0.037(2) 0.028(2) 0.0056(18) 0.011(2) 0.025(2)
C19 0.116(5) 0.044(3) 0.034(3) 0.004(2) 0.025(3) 0.040(3)
C20 0.094(4) 0.044(3) 0.022(2) 0.0060(19) 0.010(2) 0.026(3)
N1S 0.039(2) 0.040(2) 0.0326(18) 0.0034(16) 0.0089(16) 0.0086(16)
O1S 0.0447(18) 0.0396(17) 0.0444(18) 0.0115(14) 0.0159(15) 0.0080(14)
C1S 0.037(2) 0.038(2) 0.034(2) 0.0022(18) 0.0098(18) 0.0059(18)
C2S 0.047(3) 0.047(3) 0.040(3) 0.009(2) 0.017(2) 0.004(2)
C3S 0.073(4) 0.091(5) 0.045(3) 0.027(3) 0.014(3) 0.039(3)

loop_
_atom_type_symbol
_atom_type_description
_atom_type_scat_dispersion_real
_atom_type_scat_dispersion_imag
_atom_type_scat_source
C C 0.0033 0.0016 'International Tables Vol C Tables 4.2.6.8 and 6.1.1.4'
H H 0.0000 0.0000 'International Tables Vol C Tables 4.2.6.8 and 6.1.1.4'
N N 0.0061 0.0033 'International Tables Vol C Tables 4.2.6.8 and 6.1.1.4'
O O 0.0106 0.0060 'International Tables Vol C Tables 4.2.6.8 and 6.1.1.4'
Zn Zn 0.2839 1.4301 'International Tables Vol C Tables 4.2.6.8 and 6.1.1.4'

loop_
_geom_angle_atom_site_label_1
_geom_angle_atom_site_label_2
_geom_angle_atom_site_label_3
_geom_angle
_geom_angle_site_symmetry_1
_geom_angle_site_symmetry_3
O3 Zn1 O1 119.51(11) 8_656 .
O3 Zn1 O3 113.30(15) 8_656 .
O1 Zn1 O3 123.83(11) . .
O3 Zn1 O2 110.94(10) 8_656 .
O1 Zn1 O2 78.62(10) . .
O3 Zn1 O2 99.88(10) . .
O3 Zn1 O4 92.33(10) 8_656 .
O1 Zn1 O4 81.82(10) . .
O3 Zn1 O4 78.23(10) . .
O2 Zn1 O4 154.91(10) . .
O2 Zn2 O5 107.89(10) . .
O2 Zn2 O4 92.51(10) . 7_566
O5 Zn2 O4 100.35(11) . 7_566
O2 Zn2 N2 146.04(12) . .
O5 Zn2 N2 105.03(12) . .
O4 Zn2 N2 89.62(11) 7_566 .
O2 Zn2 N1 90.34(11) . .
O5 Zn2 N1 97.03(11) . .
O4 Zn2 N1 160.58(11) 7_566 .
N2 Zn2 N1 77.49(13) . .
C7 N1 C8 121.7(3) . .
C7 N1 Zn2 126.2(3) . .
C8 N1 Zn2 112.0(2) . .
C14 N2 C13 121.2(3) . .
C14 N2 Zn2 125.1(3) . .
C13 N2 Zn2 113.0(2) . .
C1 O1 Zn1 115.8(2) . .
C6 O2 Zn2 126.2(2) . .
C6 O2 Zn1 111.3(2) . .
Zn2 O2 Zn1 122.50(12) . .
C17 O3 Zn1 125.2(2) . 7_566
C17 O3 Zn1 110.4(2) . .
Zn1 O3 Zn1 122.86(13) 7_566 .
C16 O4 Zn2 127.3(2) . 8_656
C16 O4 Zn1 105.8(2) . .
Zn2 O4 Zn1 121.12(12) 8_656 .
O1 C1 C2 122.5(3) . .
O1 C1 C6 117.4(3) . .
C2 C1 C6 120.1(4) . .
C3 C2 C1 121.0(4) . .
C4 C3 C2 119.7(4) . .
C3 C4 C5 121.6(4) . .
C6 C5 C4 119.2(4) . .
C6 C5 C7 125.2(3) . .
C4 C5 C7 115.4(3) . .
O2 C6 C5 126.1(3) . .
O2 C6 C1 115.5(3) . .
C5 C6 C1 118.4(3) . .
N1 C7 C5 124.7(4) . .
C9 C8 C13 119.4(4) . .
C9 C8 N1 125.7(4) . .
C13 C8 N1 114.9(3) . .
C10 C9 C8 120.0(4) . .
C9 C10 C11 120.5(4) . .
C12 C11 C10 120.1(4) . .
C11 C12 C13 120.0(4) . .
C12 C13 C8 119.9(4) . .
C12 C13 N2 124.6(4) . .
C8 C13 N2 115.4(3) . .
N2 C14 C15 126.7(4) . .
C20 C15 C16 119.7(4) 7_566 7_566
C20 C15 C14 116.1(4) 7_566 .
C16 C15 C14 124.0(4) 7_566 .
O4 C16 C17 117.4(3) . .
O4 C16 C15 124.6(4) . 8_656
C17 C16 C15 117.9(3) . 8_656
O3 C17 C18 122.3(4) . .
O3 C17 C16 117.2(3) . .
C18 C17 C16 120.5(4) . .
C17 C18 C19 120.4(4) . .
C20 C19 C18 120.4(4) . .
C19 C20 C15 120.7(4) . 8_656
C1S N1S C3S 120.8(4) . .
C1S N1S C2S 120.2(4) . .
C3S N1S C2S 119.0(4) . .
O1S C1S N1S 125.2(4) . .

loop_
_geom_bond_atom_site_label_1
_geom_bond_atom_site_label_2
_geom_bond_distance
_geom_bond_site_symmetry_2
Zn1 O3 1.967(2) 8_656
Zn1 O1 1.980(3) .
Zn1 O3 2.005(3) .
Zn1 O2 2.136(3) .
Zn1 O4 2.182(3) .
Zn2 O2 1.988(3) .
Zn2 O5 2.005(3) .
Zn2 O4 2.026(3) 7_566
Zn2 N2 2.060(3) .
Zn2 N1 2.102(3) .
N1 C7 1.283(5) .
N1 C8 1.413(5) .
N2 C14 1.280(5) .
N2 C13 1.411(5) .
O1 C1 1.328(5) .
O2 C6 1.340(4) .
O3 C17 1.357(5) .
O3 Zn1 1.967(2) 7_566
O4 C16 1.315(4) .
O4 Zn2 2.026(3) 8_656
C1 C2 1.395(5) .
C1 C6 1.421(5) .
C2 C3 1.377(6) .
C3 C4 1.365(6) .
C4 C5 1.412(5) .
C5 C6 1.407(5) .
C5 C7 1.439(5) .
C8 C9 1.392(5) .
C8 C13 1.405(6) .
C9 C10 1.379(6) .
C10 C11 1.388(6) .
C11 C12 1.383(6) .
C12 C13 1.386(6) .
C14 C15 1.432(6) .
C15 C20 1.400(6) 7_566
C15 C16 1.426(5) 7_566
C16 C17 1.418(5) .
C16 C15 1.426(5) 8_656
C17 C18 1.379(6) .
C18 C19 1.398(6) .
C19 C20 1.365(7) .
C20 C15 1.400(6) 8_656
N1S C1S 1.331(5) .
N1S C3S 1.445(6) .
N1S C2S 1.445(5) .
O1S C1S 1.220(5) .
